data_4104115
loop_
_publ_author_name
'Yuki Masuda'
'Masato Kuratsu'
'Shuichi Suzuki'
'Masatoshi Kozaki'
'Daisuke Shiomi'
'Kazunobu Sato'
'Takeji Takui'
'Yuko Hosokoshi'
'Xiao-Zheng Lan'
'Yuji Miyazaki'
'Akira Inaba'
'Keiji Okada'

_publ_contact_author_address 'Osaka City University'
_publ_contact_author_email okadak@sci.osaka-cu.ac.jp
_publ_contact_author_fax +81-6-6605-2568
_publ_contact_author_name 'Keiji Okada'
_publ_contact_author_phone +81-6-6690-2709
_publ_section_title
;
 A New Ferrimagnet Based on a Radical-Substituted Radical Cation Salt
;
_journal_name_full 'Journal of the American Chemical Society'
_journal_page_first 4670
_journal_page_last 4673
_journal_paper_doi 10.1021/ja808093z
_journal_volume 131
_journal_year 2009
_chemical_formula_moiety 'C31 H29 Br4 Fe N4 O2 '
_chemical_formula_sum 'C31 H29 Br4 Fe N4 O2'
_chemical_formula_weight 865.06
_space_group_IT_number 14
_symmetry_cell_setting monoclinic
_symmetry_Int_Tables_number 14
_symmetry_space_group_name_Hall '-P 2yab'
_symmetry_space_group_name_H-M 'P 1 21/a 1'
_audit_creation_date 2008-02-07
_audit_creation_method 'by CrystalStructure 3.8'
_cell_angle_alpha 90.0000
_cell_angle_beta 100.736(4)
_cell_angle_gamma 90.0000
_cell_formula_units_Z 4
_cell_length_a 13.8094(9)
_cell_length_b 15.6034(8)
_cell_length_c 15.0910(10)
_cell_measurement_reflns_used 8062
_cell_measurement_temperature 93.1
_cell_measurement_theta_max 27.5
_cell_measurement_theta_min 4.0
_cell_volume 3194.8(3)
_computing_cell_refinement CrystalClear
_computing_data_collection CrystalClear
_computing_data_reduction CrystalStructure
_computing_publication_material 'CrystalStructure 3.8'
_computing_structure_refinement CRYSTALS
_computing_structure_solution SIR92
_diffrn_detector_area_resol_mean 7.31
_diffrn_measured_fraction_theta_full 0.960
_diffrn_measured_fraction_theta_max 0.960
_diffrn_measurement_device_type 'Rigaku Mercury'
_diffrn_measurement_method \w
_diffrn_radiation_type 'Mo K\a'
_diffrn_radiation_wavelength 0.71070
_diffrn_reflns_av_R_equivalents 0.051
_diffrn_reflns_limit_h_max 15
_diffrn_reflns_limit_h_min -17
_diffrn_reflns_limit_k_max 18
_diffrn_reflns_limit_k_min -20
_diffrn_reflns_limit_l_max 14
_diffrn_reflns_limit_l_min -19
_diffrn_reflns_number 23266
_diffrn_reflns_theta_full 27.48
_diffrn_reflns_theta_max 27.48
_exptl_absorpt_coefficient_mu 5.525
_exptl_absorpt_correction_T_max 0.576
_exptl_absorpt_correction_T_min 0.340
_exptl_absorpt_correction_type numerical
_exptl_absorpt_process_details
;
    Higashi, T. (1999). Program for Absorption Correction.
    Rigaku Corporation, Tokyo, Japan.
;
_exptl_crystal_colour black
_exptl_crystal_density_diffrn 1.798
_exptl_crystal_density_method 'not measured'
_exptl_crystal_description block
_exptl_crystal_F_000 1700.00
_exptl_crystal_size_max 0.20
_exptl_crystal_size_mid 0.10
_exptl_crystal_size_min 0.10
_refine_diff_density_max 2.02
_refine_diff_density_min -2.00
_refine_ls_extinction_method none
_refine_ls_goodness_of_fit_ref 1.006
_refine_ls_hydrogen_treatment refall
_refine_ls_number_parameters 408
_refine_ls_number_reflns 20357
_refine_ls_R_factor_gt 0.0443
_refine_ls_shift/su_max 0.0000
_refine_ls_structure_factor_coef F
_refine_ls_weighting_details 'w = 1/[0.0010Fo^2^ + 1.5000\s(Fo^2^) + 0.5000]'
_refine_ls_weighting_scheme calc
_refine_ls_wR_factor_ref 0.0670
_reflns_number_gt 20234
_reflns_number_total 7023
_reflns_threshold_expression F^2^>2.0\s(F^2^)
_cod_data_source_file ja808093z_si_002.cif
_cod_data_source_block '__DPPNN-FeBr4'
_cod_original_formula_sum 'C31 H29 Br4 Fe N4 O2 '
_cod_database_code 4104115

loop_
_symmetry_equiv_pos_site_id
_symmetry_equiv_pos_as_xyz
1 +X,+Y,+Z
2 1/2-X,1/2+Y,-Z
3 -X,-Y,-Z
4 1/2+X,1/2-Y,+Z

loop_
_atom_site_label
_atom_site_type_symbol
_atom_site_fract_x
_atom_site_fract_y
_atom_site_fract_z
_atom_site_U_iso_or_equiv
_atom_site_adp_type
_atom_site_occupancy
_atom_site_symmetry_multiplicity
_atom_site_calc_flag
_atom_site_refinement_flags
Br(1) Br 1.20515(2) 0.44035(2) 0.88077(2) 0.01542(7) Uani 1.00 1 d .
Br(2) Br 1.30460(2) 0.35842(2) 0.68182(2) 0.01879(7) Uani 1.00 1 d .
Br(3) Br 1.42261(2) 0.55586(2) 0.79856(2) 0.01905(7) Uani 1.00 1 d .
Br(4) Br 1.16339(2) 0.57821(2) 0.66771(2) 0.01848(7) Uani 1.00 1 d .
Fe(1) Fe 1.27244(2) 0.48405(2) 0.75660(3) 0.01244(9) Uani 1.00 1 d .
O(1) O 0.85407(12) 0.53807(12) 0.83708(13) 0.0162(4) Uani 1.00 1 d .
O(2) O 0.90313(13) 0.56573(13) 0.54224(13) 0.0211(5) Uani 1.00 1 d .
N(1) N 0.99796(12) 0.26488(14) 0.85954(15) 0.0100(5) Uani 1.00 1 d .
N(2) N 1.08341(13) 0.20387(14) 0.71940(15) 0.0115(5) Uani 1.00 1 d .
N(3) N 0.85558(13) 0.56617(13) 0.75759(16) 0.0105(5) Uani 1.00 1 d .
N(4) N 0.88154(14) 0.58042(14) 0.61905(16) 0.0124(5) Uani 1.00 1 d .
C(1) C 0.99328(15) 0.31405(16) 0.78242(17) 0.0096(5) Uani 1.00 1 d .
C(2) C 0.94595(15) 0.39359(16) 0.77460(18) 0.0100(5) Uani 1.00 1 d .
C(3) C 0.94336(15) 0.44398(16) 0.69849(19) 0.0107(6) Uani 1.00 1 d .
C(4) C 0.98905(16) 0.41289(16) 0.62774(18) 0.0115(6) Uani 1.00 1 d .
C(5) C 1.03422(16) 0.33456(17) 0.63402(18) 0.0121(6) Uani 1.00 1 d .
C(6) C 1.03775(15) 0.28233(16) 0.71171(18) 0.0107(6) Uani 1.00 1 d .
C(7) C 1.05057(15) 0.18820(16) 0.87093(19) 0.0116(6) Uani 1.00 1 d .
C(8) C 1.05786(17) 0.14079(17) 0.95073(19) 0.0148(6) Uani 1.00 1 d .
C(9) C 1.11202(16) 0.06640(18) 0.96162(19) 0.0161(6) Uani 1.00 1 d .
C(10) C 1.15989(17) 0.03797(17) 0.8936(2) 0.0165(6) Uani 1.00 1 d .
C(11) C 1.15111(16) 0.08211(17) 0.81431(19) 0.0151(6) Uani 1.00 1 d .
C(12) C 1.09566(16) 0.15755(16) 0.80026(19) 0.0118(6) Uani 1.00 1 d .
C(13) C 0.94440(16) 0.29181(16) 0.92921(18) 0.0113(6) Uani 1.00 1 d .
C(14) C 0.98685(17) 0.35023(17) 0.99480(19) 0.0146(6) Uani 1.00 1 d .
C(15) C 0.93506(18) 0.37225(17) 1.0612(2) 0.0170(6) Uani 1.00 1 d .
C(16) C 0.84409(17) 0.33524(18) 1.0640(2) 0.0178(7) Uani 1.00 1 d .
C(17) C 0.80382(17) 0.27664(18) 0.9981(2) 0.0173(6) Uani 1.00 1 d .
C(18) C 0.85389(16) 0.25516(17) 0.9300(2) 0.0156(6) Uani 1.00 1 d .
C(19) C 1.10640(15) 0.16277(16) 0.63935(18) 0.0101(6) Uani 1.00 1 d .
C(20) C 1.20390(16) 0.14746(16) 0.63065(19) 0.0129(6) Uani 1.00 1 d .
C(21) C 1.22245(17) 0.10411(18) 0.55519(19) 0.0154(6) Uani 1.00 1 d .
C(22) C 1.14460(18) 0.07856(17) 0.48761(19) 0.0158(6) Uani 1.00 1 d .
C(23) C 1.04822(17) 0.09611(18) 0.4969(2) 0.0182(7) Uani 1.00 1 d .
C(24) C 1.02870(16) 0.13716(16) 0.57208(19) 0.0142(6) Uani 1.00 1 d .
C(25) C 0.89497(15) 0.52729(16) 0.69170(18) 0.0102(6) Uani 1.00 1 d .
C(26) C 0.79992(16) 0.64617(17) 0.72466(19) 0.0135(6) Uani 1.00 1 d .
C(27) C 0.84702(17) 0.66776(17) 0.64185(19) 0.0141(6) Uani 1.00 1 d .
C(28) C 0.81526(19) 0.71285(18) 0.7984(2) 0.0206(7) Uani 1.00 1 d .
C(29) C 0.69093(16) 0.62102(19) 0.7003(2) 0.0231(7) Uani 1.00 1 d .
C(30) C 0.93890(18) 0.72397(18) 0.6635(2) 0.0234(7) Uani 1.00 1 d .
C(31) C 0.7761(2) 0.70379(19) 0.5614(2) 0.0228(7) Uani 1.00 1 d .
H(1) H 0.9142 0.4128 0.8216 0.012 Uiso 1.00 1 c R
H(2) H 0.9898 0.4477 0.5762 0.014 Uiso 1.00 1 c R
H(3) H 1.0627 0.3141 0.5854 0.015 Uiso 1.00 1 c R
H(4) H 1.0247 0.1607 0.9965 0.018 Uiso 1.00 1 c R
H(5) H 1.1179 0.0359 1.0169 0.019 Uiso 1.00 1 c R
H(6) H 1.1968 -0.0138 0.9012 0.020 Uiso 1.00 1 c R
H(7) H 1.1847 0.0636 0.7682 0.019 Uiso 1.00 1 c R
H(8) H 1.0503 0.3735 0.9940 0.018 Uiso 1.00 1 c R
H(9) H 0.9611 0.4144 1.1046 0.021 Uiso 1.00 1 c R
H(10) H 0.8101 0.3493 1.1113 0.022 Uiso 1.00 1 c R
H(11) H 0.7416 0.2514 1.0000 0.021 Uiso 1.00 1 c R
H(12) H 0.8269 0.2149 0.8849 0.019 Uiso 1.00 1 c R
H(13) H 1.2571 0.1667 0.6755 0.016 Uiso 1.00 1 c R
H(14) H 1.2880 0.0897 0.5501 0.019 Uiso 1.00 1 c R
H(15) H 1.1574 0.0504 0.4352 0.020 Uiso 1.00 1 c R
H(16) H 0.9954 0.0799 0.4501 0.021 Uiso 1.00 1 c R
H(17) H 0.9623 0.1467 0.5782 0.018 Uiso 1.00 1 c R
H(18) H 0.8837 0.7188 0.8220 0.026 Uiso 1.00 1 c R
H(19) H 0.9209 0.7816 0.6726 0.029 Uiso 1.00 1 c R
H(20) H 0.6536 0.6694 0.6756 0.028 Uiso 1.00 1 c R
H(21) H 0.7252 0.6631 0.5429 0.028 Uiso 1.00 1 c R
H(22) H 0.7894 0.7663 0.7747 0.026 Uiso 1.00 1 c R
H(23) H 0.7821 0.6953 0.8451 0.026 Uiso 1.00 1 c R
H(24) H 0.6828 0.5760 0.6572 0.028 Uiso 1.00 1 c R
H(25) H 0.6686 0.6025 0.7530 0.028 Uiso 1.00 1 c R
H(26) H 0.9794 0.7029 0.7169 0.029 Uiso 1.00 1 c R
H(27) H 0.9741 0.7216 0.6152 0.030 Uiso 1.00 1 c R
H(28) H 0.7483 0.7558 0.5777 0.028 Uiso 1.00 1 c R
H(29) H 0.8101 0.7142 0.5132 0.028 Uiso 1.00 1 c R

loop_
_atom_site_aniso_label
_atom_site_aniso_U_11
_atom_site_aniso_U_22
_atom_site_aniso_U_33
_atom_site_aniso_U_12
_atom_site_aniso_U_13
_atom_site_aniso_U_23
Br(1) 0.01660(12) 0.01403(15) 0.01747(16) -0.00167(9) 0.00796(10) -0.00092(11)
Br(2) 0.02087(13) 0.01683(15) 0.02021(17) 0.00156(9) 0.00783(11) -0.00511(11)
Br(3) 0.01437(12) 0.01972(16) 0.02256(17) -0.00458(9) 0.00213(10) 0.00374(12)
Br(4) 0.01546(12) 0.01595(15) 0.02331(17) 0.00095(9) 0.00174(10) 0.00390(11)
Fe(1) 0.01294(16) 0.0107(2) 0.0144(2) -0.00033(13) 0.00438(14) -0.00002(15)
O(1) 0.0226(8) 0.0150(10) 0.0138(10) 0.0033(7) 0.0105(7) 0.0040(8)
O(2) 0.0361(10) 0.0191(11) 0.0108(11) 0.0093(8) 0.0110(8) 0.0020(8)
N(1) 0.0109(8) 0.0120(11) 0.0079(11) 0.0013(7) 0.0033(7) -0.0012(8)
N(2) 0.0134(8) 0.0109(11) 0.0105(11) 0.0029(7) 0.0031(8) -0.0002(8)
N(3) 0.0130(8) 0.0075(10) 0.0117(12) 0.0010(7) 0.0043(8) 0.0018(8)
N(4) 0.0182(9) 0.0077(11) 0.0125(12) 0.0020(7) 0.0063(8) 0.0019(8)
C(1) 0.0085(9) 0.0103(12) 0.0096(13) -0.0014(8) 0.0006(8) 0.0016(9)
C(2) 0.0115(9) 0.0082(12) 0.0111(13) -0.0003(8) 0.0039(9) -0.0015(10)
C(3) 0.0085(9) 0.0093(12) 0.0142(14) -0.0012(8) 0.0019(9) -0.0001(10)
C(4) 0.0134(10) 0.0106(13) 0.0106(14) 0.0002(8) 0.0022(9) 0.0029(10)
C(5) 0.0128(10) 0.0119(13) 0.0128(14) 0.0030(8) 0.0059(9) 0.0011(10)
C(6) 0.0097(9) 0.0097(12) 0.0126(14) 0.0002(8) 0.0021(9) -0.0022(10)
C(7) 0.0113(9) 0.0091(12) 0.0143(14) 0.0007(8) 0.0020(9) -0.0007(10)
C(8) 0.0163(10) 0.0137(14) 0.0153(15) 0.0011(9) 0.0048(9) 0.0020(11)
C(9) 0.0173(11) 0.0154(14) 0.0154(15) 0.0011(9) 0.0028(10) 0.0052(11)
C(10) 0.0185(11) 0.0112(13) 0.0193(16) 0.0051(9) 0.0026(10) 0.0043(11)
C(11) 0.0147(10) 0.0161(14) 0.0161(15) 0.0031(9) 0.0072(10) 0.0012(11)
C(12) 0.0131(10) 0.0101(12) 0.0126(14) 0.0007(8) 0.0034(9) -0.0001(10)
C(13) 0.0152(10) 0.0096(12) 0.0102(13) 0.0035(8) 0.0048(9) 0.0005(10)
C(14) 0.0136(10) 0.0145(13) 0.0153(15) -0.0000(9) 0.0021(9) -0.0013(11)
C(15) 0.0248(12) 0.0123(14) 0.0144(15) 0.0018(10) 0.0049(10) -0.0040(11)
C(16) 0.0210(11) 0.0179(15) 0.0177(15) 0.0027(10) 0.0116(10) 0.0027(11)
C(17) 0.0161(11) 0.0191(15) 0.0179(15) 0.0008(9) 0.0063(10) 0.0007(11)
C(18) 0.0170(11) 0.0123(13) 0.0185(15) 0.0010(9) 0.0058(10) -0.0001(11)
C(19) 0.0137(10) 0.0065(12) 0.0111(13) 0.0037(8) 0.0051(9) 0.0019(10)
C(20) 0.0133(10) 0.0099(13) 0.0156(14) 0.0019(8) 0.0026(9) 0.0019(10)
C(21) 0.0173(10) 0.0166(14) 0.0144(14) 0.0042(9) 0.0085(10) 0.0049(11)
C(22) 0.0264(12) 0.0101(13) 0.0135(15) 0.0015(9) 0.0105(10) -0.0011(10)
C(23) 0.0195(11) 0.0162(14) 0.0170(16) -0.0014(10) -0.0013(10) -0.0027(11)
C(24) 0.0118(10) 0.0115(13) 0.0203(15) -0.0004(8) 0.0056(9) 0.0010(11)
C(25) 0.0087(9) 0.0110(13) 0.0109(13) -0.0015(8) 0.0018(9) -0.0009(10)
C(26) 0.0154(10) 0.0118(13) 0.0143(14) 0.0027(9) 0.0048(9) 0.0043(10)
C(27) 0.0217(11) 0.0078(13) 0.0146(14) 0.0050(9) 0.0081(10) -0.0006(10)
C(28) 0.0328(13) 0.0140(14) 0.0169(16) 0.0045(10) 0.0093(11) 0.0012(11)
C(29) 0.0154(11) 0.0227(16) 0.0318(19) 0.0068(10) 0.0059(11) 0.0078(13)
C(30) 0.0297(13) 0.0131(14) 0.0313(19) -0.0010(10) 0.0159(12) 0.0014(12)
C(31) 0.0357(14) 0.0193(15) 0.0149(15) 0.0142(11) 0.0087(11) 0.0054(12)

loop_
_atom_type_symbol
_atom_type_description
_atom_type_scat_dispersion_real
_atom_type_scat_dispersion_imag
_atom_type_scat_source
C C 0.003 0.002
;
International Tables for Crystallography
(1992, Vol. C, Tables 4.2.6.8 and 6.1.1.4)
;
H H 0.000 0.000
;
International Tables for Crystallography
(1992, Vol. C, Table 6.1.1.4)
;
Br Br -0.290 2.459
;
International Tables for Crystallography
(1992, Vol. C, Tables 4.2.6.8 and 6.1.1.4)
;
Fe Fe 0.346 0.844
;
International Tables for Crystallography
(1992, Vol. C, Tables 4.2.6.8 and 6.1.1.4)
;
N N 0.006 0.003
;
International Tables for Crystallography
(1992, Vol. C, Tables 4.2.6.8 and 6.1.1.4)
;
O O 0.011 0.006
;
International Tables for Crystallography
(1992, Vol. C, Tables 4.2.6.8 and 6.1.1.4)
;

loop_
_geom_angle_atom_site_label_1
_geom_angle_atom_site_label_2
_geom_angle_atom_site_label_3
_geom_angle
_geom_angle_publ_flag
Br(1) Fe(1) Br(2) 106.289(16) yes
Br(1) Fe(1) Br(3) 112.754(19) yes
Br(1) Fe(1) Br(4) 109.424(16) yes
Br(2) Fe(1) Br(3) 107.034(16) yes
Br(2) Fe(1) Br(4) 114.103(19) yes
Br(3) Fe(1) Br(4) 107.338(16) yes
C(1) N(1) C(7) 121.4(2) yes
C(1) N(1) C(13) 119.77(19) yes
C(7) N(1) C(13) 118.8(2) yes
C(6) N(2) C(12) 120.9(2) yes
C(6) N(2) C(19) 119.4(2) yes
C(12) N(2) C(19) 119.1(2) yes
O(1) N(3) C(25) 127.6(2) yes
O(1) N(3) C(26) 119.9(2) yes
C(25) N(3) C(26) 112.2(2) yes
O(2) N(4) C(25) 127.3(2) yes
O(2) N(4) C(27) 120.7(2) yes
C(25) N(4) C(27) 111.7(2) yes
N(1) C(1) C(2) 120.7(2) yes
N(1) C(1) C(6) 118.7(2) yes
C(2) C(1) C(6) 120.6(2) yes
C(1) C(2) C(3) 120.9(2) yes
C(2) C(3) C(4) 118.8(2) yes
C(2) C(3) C(25) 120.3(2) yes
C(4) C(3) C(25) 120.9(2) yes
C(3) C(4) C(5) 120.9(2) yes
C(4) C(5) C(6) 121.0(2) yes
N(2) C(6) C(1) 120.3(2) yes
N(2) C(6) C(5) 121.7(2) yes
C(1) C(6) C(5) 117.9(2) yes
N(1) C(7) C(8) 120.8(2) yes
N(1) C(7) C(12) 119.3(2) yes
C(8) C(7) C(12) 119.9(2) yes
C(7) C(8) C(9) 120.0(2) yes
C(8) C(9) C(10) 120.2(2) yes
C(9) C(10) C(11) 120.5(2) yes
C(10) C(11) C(12) 120.9(2) yes
N(2) C(12) C(7) 118.9(2) yes
N(2) C(12) C(11) 122.7(2) yes
C(7) C(12) C(11) 118.4(2) yes
N(1) C(13) C(14) 120.0(2) yes
N(1) C(13) C(18) 118.1(2) yes
C(14) C(13) C(18) 121.9(2) yes
C(13) C(14) C(15) 118.2(2) yes
C(14) C(15) C(16) 120.9(2) yes
C(15) C(16) C(17) 119.7(2) yes
C(16) C(17) C(18) 120.2(2) yes
C(13) C(18) C(17) 119.1(2) yes
N(2) C(19) C(20) 121.1(2) yes
N(2) C(19) C(24) 118.3(2) yes
C(20) C(19) C(24) 120.5(2) yes
C(19) C(20) C(21) 119.2(2) yes
C(20) C(21) C(22) 120.3(2) yes
C(21) C(22) C(23) 119.4(2) yes
C(22) C(23) C(24) 120.9(2) yes
C(19) C(24) C(23) 119.6(2) yes
N(3) C(25) N(4) 107.7(2) yes
N(3) C(25) C(3) 125.9(2) yes
N(4) C(25) C(3) 126.4(2) yes
N(3) C(26) C(27) 100.47(19) yes
N(3) C(26) C(28) 109.6(2) yes
N(3) C(26) C(29) 106.6(2) yes
C(27) C(26) C(28) 115.0(2) yes
C(27) C(26) C(29) 113.8(2) yes
C(28) C(26) C(29) 110.5(2) yes
N(4) C(27) C(26) 100.7(2) yes
N(4) C(27) C(30) 106.45(19) yes
N(4) C(27) C(31) 109.7(2) yes
C(26) C(27) C(30) 114.1(2) yes
C(26) C(27) C(31) 114.9(2) yes
C(30) C(27) C(31) 110.2(2) yes
C(1) C(2) H(1) 119.5 no
C(3) C(2) H(1) 119.7 no
C(3) C(4) H(2) 119.5 no
C(5) C(4) H(2) 119.6 no
C(4) C(5) H(3) 119.7 no
C(6) C(5) H(3) 119.3 no
C(7) C(8) H(4) 119.1 no
C(9) C(8) H(4) 121.0 no
C(8) C(9) H(5) 118.9 no
C(10) C(9) H(5) 120.8 no
C(9) C(10) H(6) 120.0 no
C(11) C(10) H(6) 119.5 no
C(10) C(11) H(7) 120.8 no
C(12) C(11) H(7) 118.2 no
C(13) C(14) H(8) 120.5 no
C(15) C(14) H(8) 121.3 no
C(14) C(15) H(9) 119.5 no
C(16) C(15) H(9) 119.6 no
C(15) C(16) H(10) 120.2 no
C(17) C(16) H(10) 120.2 no
C(16) C(17) H(11) 119.7 no
C(18) C(17) H(11) 120.1 no
C(13) C(18) H(12) 120.3 no
C(17) C(18) H(12) 120.6 no
C(19) C(20) H(13) 120.6 no
C(21) C(20) H(13) 120.1 no
C(20) C(21) H(14) 120.4 no
C(22) C(21) H(14) 119.3 no
C(21) C(22) H(15) 120.3 no
C(23) C(22) H(15) 120.3 no
C(22) C(23) H(16) 119.2 no
C(24) C(23) H(16) 119.8 no
C(19) C(24) H(17) 120.7 no
C(23) C(24) H(17) 119.7 no
C(26) C(28) H(18) 109.7 no
C(26) C(28) H(22) 109.6 no
C(26) C(28) H(23) 109.1 no
H(18) C(28) H(22) 109.5 no
H(18) C(28) H(23) 109.5 no
H(22) C(28) H(23) 109.5 no
C(26) C(29) H(20) 109.1 no
C(26) C(29) H(24) 109.8 no
C(26) C(29) H(25) 109.5 no
H(20) C(29) H(24) 109.5 no
H(20) C(29) H(25) 109.5 no
H(24) C(29) H(25) 109.5 no
C(27) C(30) H(19) 110.2 no
C(27) C(30) H(26) 108.5 no
C(27) C(30) H(27) 109.7 no
H(19) C(30) H(26) 109.5 no
H(19) C(30) H(27) 109.5 no
H(26) C(30) H(27) 109.5 no
C(27) C(31) H(21) 108.6 no
C(27) C(31) H(28) 109.9 no
C(27) C(31) H(29) 109.8 no
H(21) C(31) H(28) 109.5 no
H(21) C(31) H(29) 109.5 no
H(28) C(31) H(29) 109.5 no

loop_
_geom_bond_atom_site_label_1
_geom_bond_atom_site_label_2
_geom_bond_distance
_geom_bond_publ_flag
Br(1) Fe(1) 2.3427(5) yes
Br(2) Fe(1) 2.3452(4) yes
Br(3) Fe(1) 2.3383(3) yes
Br(4) Fe(1) 2.3395(4) yes
O(1) N(3) 1.281(3) yes
O(2) N(4) 1.270(3) yes
N(1) C(1) 1.385(3) yes
N(1) C(7) 1.394(3) yes
N(1) C(13) 1.456(3) yes
N(2) C(6) 1.372(3) yes
N(2) C(12) 1.401(3) yes
N(2) C(19) 1.454(3) yes
N(3) C(25) 1.362(3) yes
N(3) C(26) 1.501(3) yes
N(4) C(25) 1.359(3) yes
N(4) C(27) 1.505(3) yes
C(1) C(2) 1.397(3) yes
C(1) C(6) 1.416(3) yes
C(2) C(3) 1.387(3) yes
C(3) C(4) 1.423(3) yes
C(3) C(25) 1.456(3) yes
C(4) C(5) 1.367(3) yes
C(5) C(6) 1.421(3) yes
C(7) C(8) 1.401(3) yes
C(7) C(12) 1.415(4) yes
C(8) C(9) 1.374(3) yes
C(9) C(10) 1.393(4) yes
C(10) C(11) 1.366(4) yes
C(11) C(12) 1.399(3) yes
C(13) C(14) 1.392(3) yes
C(13) C(18) 1.377(3) yes
C(14) C(15) 1.378(4) yes
C(15) C(16) 1.390(3) yes
C(16) C(17) 1.389(3) yes
C(17) C(18) 1.382(4) yes
C(19) C(20) 1.397(3) yes
C(19) C(24) 1.391(3) yes
C(20) C(21) 1.389(4) yes
C(21) C(22) 1.395(3) yes
C(22) C(23) 1.391(3) yes
C(23) C(24) 1.373(4) yes
C(26) C(27) 1.550(4) yes
C(26) C(28) 1.509(3) yes
C(26) C(29) 1.532(3) yes
C(27) C(30) 1.527(3) yes
C(27) C(31) 1.519(3) yes
C(2) H(1) 0.950 no
C(4) H(2) 0.950 no
C(5) H(3) 0.950 no
C(8) H(4) 0.950 no
C(9) H(5) 0.950 no
C(10) H(6) 0.950 no
C(11) H(7) 0.950 no
C(14) H(8) 0.950 no
C(15) H(9) 0.950 no
C(16) H(10) 0.950 no
C(17) H(11) 0.950 no
C(18) H(12) 0.950 no
C(20) H(13) 0.950 no
C(21) H(14) 0.950 no
C(22) H(15) 0.950 no
C(23) H(16) 0.950 no
C(24) H(17) 0.950 no
C(28) H(18) 0.950 no
C(28) H(22) 0.950 no
C(28) H(23) 0.950 no
C(29) H(20) 0.950 no
C(29) H(24) 0.950 no
C(29) H(25) 0.950 no
C(30) H(19) 0.950 no
C(30) H(26) 0.950 no
C(30) H(27) 0.950 no
C(31) H(21) 0.950 no
C(31) H(28) 0.950 no
C(31) H(29) 0.950 no

loop_
_geom_contact_atom_site_label_1
_geom_contact_atom_site_label_2
_geom_contact_distance
_geom_contact_site_symmetry_2
Br(4) C(4) 3.503(2) .
O(1) N(4) 3.446(3) .
O(1) C(2) 2.833(3) .
O(1) C(3) 3.002(3) .
O(1) C(10) 3.190(3) 4_455
O(1) C(11) 3.336(2) 4_455
O(1) C(14) 3.496(3) 3_767
O(1) C(15) 3.336(2) 3_767
O(1) C(25) 2.371(3) .
O(1) C(26) 2.410(3) .
O(1) C(27) 3.561(3) .
O(1) C(28) 2.819(3) .
O(1) C(29) 3.046(3) .
O(2) N(3) 3.433(3) .
O(2) C(3) 2.998(3) .
O(2) C(4) 2.862(3) .
O(2) C(4) 3.214(3) 3_766
O(2) C(5) 3.332(3) 3_766
O(2) C(25) 2.357(3) .
O(2) C(26) 3.556(3) .
O(2) C(27) 2.414(3) .
O(2) C(30) 3.058(3) .
O(2) C(31) 2.826(3) .
N(1) N(2) 2.775(3) .
N(1) C(2) 2.419(3) .
N(1) C(6) 2.410(3) .
N(1) C(8) 2.430(3) .
N(1) C(12) 2.424(3) .
N(1) C(14) 2.466(3) .
N(1) C(18) 2.429(3) .
N(2) N(1) 2.775(3) .
N(2) C(1) 2.419(3) .
N(2) C(5) 2.440(3) .
N(2) C(7) 2.425(3) .
N(2) C(11) 2.457(3) .
N(2) C(20) 2.483(3) .
N(2) C(24) 2.444(3) .
N(3) O(2) 3.433(3) .
N(3) N(4) 2.197(3) .
N(3) C(2) 2.959(3) .
N(3) C(3) 2.511(3) .
N(3) C(27) 2.345(3) .
N(3) C(28) 2.461(3) .
N(3) C(29) 2.433(2) .
N(3) C(30) 3.164(3) .
N(4) O(1) 3.446(3) .
N(4) N(3) 2.197(3) .
N(4) C(3) 2.513(3) .
N(4) C(4) 2.997(3) .
N(4) C(26) 2.352(3) .
N(4) C(29) 3.168(3) .
N(4) C(30) 2.428(3) .
N(4) C(31) 2.472(3) .
C(1) N(2) 2.419(3) .
C(1) C(3) 2.422(3) .
C(1) C(4) 2.789(3) .
C(1) C(5) 2.431(3) .
C(1) C(7) 2.423(3) .
C(1) C(12) 2.809(3) .
C(1) C(13) 2.458(3) .
C(1) C(14) 3.272(3) .
C(1) C(18) 3.333(3) .
C(2) O(1) 2.833(3) .
C(2) N(1) 2.419(3) .
C(2) N(3) 2.959(3) .
C(2) C(4) 2.418(3) .
C(2) C(5) 2.793(3) .
C(2) C(6) 2.443(3) .
C(2) C(13) 2.826(3) .
C(2) C(14) 3.335(3) .
C(2) C(18) 3.591(3) .
C(2) C(25) 2.467(3) .
C(3) O(1) 3.002(3) .
C(3) O(2) 2.998(3) .
C(3) N(3) 2.511(3) .
C(3) N(4) 2.513(3) .
C(3) C(1) 2.422(3) .
C(3) C(5) 2.427(3) .
C(3) C(6) 2.829(3) .
C(3) C(20) 3.572(3) 4_455
C(3) C(21) 3.477(3) 4_455
C(4) Br(4) 3.503(2) .
C(4) O(2) 2.862(3) .
C(4) O(2) 3.214(3) 3_766
C(4) N(4) 2.997(3) .
C(4) C(1) 2.789(3) .
C(4) C(2) 2.418(3) .
C(4) C(6) 2.427(3) .
C(4) C(25) 2.505(3) .
C(5) O(2) 3.332(3) 3_766
C(5) N(2) 2.440(3) .
C(5) C(1) 2.431(3) .
C(5) C(2) 2.793(3) .
C(5) C(3) 2.427(3) .
C(5) C(19) 2.856(3) .
C(5) C(24) 3.216(3) .
C(6) N(1) 2.410(3) .
C(6) C(2) 2.443(3) .
C(6) C(3) 2.829(3) .
C(6) C(4) 2.427(3) .
C(6) C(7) 2.793(3) .
C(6) C(12) 2.412(3) .
C(6) C(19) 2.441(3) .
C(6) C(20) 3.498(3) .
C(6) C(24) 3.080(3) .
C(7) N(2) 2.425(3) .
C(7) C(1) 2.423(3) .
C(7) C(6) 2.793(3) .
C(7) C(9) 2.403(3) .
C(7) C(10) 2.775(3) .
C(7) C(11) 2.417(3) .
C(7) C(13) 2.453(3) .
C(7) C(14) 3.358(3) .
C(7) C(18) 3.188(3) .
C(8) N(1) 2.430(3) .
C(8) C(10) 2.399(3) .
C(8) C(11) 2.779(4) .
C(8) C(12) 2.437(4) .
C(8) C(13) 2.815(3) .
C(8) C(14) 3.511(3) .
C(8) C(17) 3.578(3) 4_555
C(8) C(18) 3.300(3) .
C(9) C(7) 2.403(3) .
C(9) C(11) 2.396(4) .
C(9) C(12) 2.793(3) .
C(9) C(17) 3.574(3) 4_555
C(10) O(1) 3.190(3) 4_555
C(10) C(7) 2.775(3) .
C(10) C(8) 2.399(3) .
C(10) C(12) 2.406(3) .
C(11) O(1) 3.336(2) 4_555
C(11) N(2) 2.457(3) .
C(11) C(7) 2.417(3) .
C(11) C(8) 2.779(4) .
C(11) C(9) 2.396(4) .
C(11) C(19) 2.886(3) .
C(11) C(20) 3.163(4) .
C(12) N(1) 2.424(3) .
C(12) C(1) 2.809(3) .
C(12) C(6) 2.412(3) .
C(12) C(8) 2.437(4) .
C(12) C(9) 2.793(3) .
C(12) C(10) 2.406(3) .
C(12) C(19) 2.462(4) .
C(12) C(20) 3.199(4) .
C(12) C(24) 3.410(3) .
C(13) C(1) 2.458(3) .
C(13) C(2) 2.826(3) .
C(13) C(7) 2.453(3) .
C(13) C(8) 2.815(3) .
C(13) C(15) 2.378(4) .
C(13) C(16) 2.751(4) .
C(13) C(17) 2.379(3) .
C(14) O(1) 3.496(3) 3_767
C(14) N(1) 2.466(3) .
C(14) C(1) 3.272(3) .
C(14) C(2) 3.335(3) .
C(14) C(7) 3.358(3) .
C(14) C(8) 3.511(3) .
C(14) C(16) 2.408(3) .
C(14) C(17) 2.785(3) .
C(14) C(18) 2.420(3) .
C(15) O(1) 3.336(2) 3_767
C(15) C(13) 2.378(4) .
C(15) C(17) 2.403(3) .
C(15) C(18) 2.772(3) .
C(16) C(13) 2.751(4) .
C(16) C(14) 2.408(3) .
C(16) C(18) 2.402(4) .
C(17) C(8) 3.578(3) 4_455
C(17) C(9) 3.574(3) 4_455
C(17) C(13) 2.379(3) .
C(17) C(14) 2.785(3) .
C(17) C(15) 2.403(3) .
C(18) N(1) 2.429(3) .
C(18) C(1) 3.333(3) .
C(18) C(2) 3.591(3) .
C(18) C(7) 3.188(3) .
C(18) C(8) 3.300(3) .
C(18) C(14) 2.420(3) .
C(18) C(15) 2.772(3) .
C(18) C(16) 2.402(4) .
C(19) C(5) 2.856(3) .
C(19) C(6) 2.441(3) .
C(19) C(11) 2.886(3) .
C(19) C(12) 2.462(4) .
C(19) C(21) 2.404(3) .
C(19) C(22) 2.775(3) .
C(19) C(23) 2.389(3) .
C(20) N(2) 2.483(3) .
C(20) C(3) 3.572(3) 4_555
C(20) C(6) 3.498(3) .
C(20) C(11) 3.163(4) .
C(20) C(12) 3.199(4) .
C(20) C(22) 2.414(3) .
C(20) C(23) 2.779(3) .
C(20) C(24) 2.422(3) .
C(21) C(3) 3.477(3) 4_555
C(21) C(19) 2.404(3) .
C(21) C(23) 2.406(3) .
C(21) C(24) 2.783(3) .
C(21) C(25) 3.506(3) 4_555
C(21) C(31) 3.477(4) 3_766
C(22) C(19) 2.775(3) .
C(22) C(20) 2.414(3) .
C(22) C(24) 2.405(3) .
C(23) C(19) 2.389(3) .
C(23) C(20) 2.779(3) .
C(23) C(21) 2.406(3) .
C(23) C(23) 3.290(3) 3_756
C(24) N(2) 2.444(3) .
C(24) C(5) 3.216(3) .
C(24) C(6) 3.080(3) .
C(24) C(12) 3.410(3) .
C(24) C(20) 2.422(3) .
C(24) C(21) 2.783(3) .
C(24) C(22) 2.405(3) .
C(25) O(1) 2.371(3) .
C(25) O(2) 2.357(3) .
C(25) C(2) 2.467(3) .
C(25) C(4) 2.505(3) .
C(25) C(21) 3.506(3) 4_455
C(25) C(26) 2.378(3) .
C(25) C(27) 2.371(3) .
C(25) C(28) 3.584(3) .
C(25) C(29) 3.199(3) .
C(25) C(30) 3.172(3) .
C(25) C(31) 3.598(3) .
C(26) O(1) 2.410(3) .
C(26) O(2) 3.556(3) .
C(26) N(4) 2.352(3) .
C(26) C(25) 2.378(3) .
C(26) C(30) 2.582(3) .
C(26) C(31) 2.586(4) .
C(27) O(1) 3.561(3) .
C(27) O(2) 2.414(3) .
C(27) N(3) 2.345(3) .
C(27) C(25) 2.371(3) .
C(27) C(28) 2.580(4) .
C(27) C(29) 2.581(3) .
C(28) O(1) 2.819(3) .
C(28) N(3) 2.461(3) .
C(28) C(25) 3.584(3) .
C(28) C(27) 2.580(4) .
C(28) C(29) 2.499(3) .
C(28) C(30) 2.895(4) .
C(28) C(31) 3.519(4) .
C(29) O(1) 3.046(3) .
C(29) N(3) 2.433(2) .
C(29) N(4) 3.168(3) .
C(29) C(25) 3.199(3) .
C(29) C(27) 2.581(3) .
C(29) C(28) 2.499(3) .
C(29) C(31) 2.892(4) .
C(30) O(2) 3.058(3) .
C(30) N(3) 3.164(3) .
C(30) N(4) 2.428(3) .
C(30) C(25) 3.172(3) .
C(30) C(26) 2.582(3) .
C(30) C(28) 2.895(4) .
C(30) C(31) 2.497(3) .
C(31) O(2) 2.826(3) .
C(31) N(4) 2.472(3) .
C(31) C(21) 3.477(4) 3_766
C(31) C(25) 3.598(3) .
C(31) C(26) 2.586(4) .
C(31) C(28) 3.519(4) .
C(31) C(29) 2.892(4) .
C(31) C(30) 2.497(3) .
Br(1) H(5) 3.029 2_757
Br(1) H(6) 3.393 2_757
Br(1) H(8) 3.153 .
Br(1) H(9) 3.263 3_767
Br(1) H(10) 3.292 3_767
Br(1) H(11) 3.480 4_555
Br(1) H(12) 2.942 4_555
Br(2) H(3) 3.456 .
Br(2) H(12) 3.232 4_555
Br(2) H(13) 3.060 .
Br(2) H(15) 3.565 2_756
Br(2) H(17) 2.910 4_555
Br(2) H(21) 3.356 3_766
Br(2) H(29) 3.273 3_766
Br(3) H(4) 3.454 2_757
Br(3) H(5) 2.958 2_757
Br(3) H(15) 3.495 2_756
Br(3) H(18) 3.584 4_565
Br(3) H(19) 3.166 4_565
Br(3) H(22) 3.312 4_565
Br(4) H(2) 3.250 .
Br(4) H(10) 3.476 3_767
Br(4) H(14) 3.480 2_756
Br(4) H(15) 3.187 2_756
Br(4) H(22) 3.237 4_565
Br(4) H(26) 3.391 .
Br(4) H(27) 3.419 .
Br(4) H(28) 3.244 4_565
Fe(1) H(5) 3.565 2_757
Fe(1) H(10) 3.589 3_767
Fe(1) H(15) 3.381 2_756
O(1) H(1) 2.152 .
O(1) H(6) 2.565 4_455
O(1) H(7) 2.857 4_455
O(1) H(8) 2.983 3_767
O(1) H(9) 2.647 3_767
O(1) H(18) 2.865 .
O(1) H(23) 2.658 .
O(1) H(24) 3.305 .
O(1) H(25) 2.823 .
O(2) H(2) 2.204 .
O(2) H(2) 2.532 3_766
O(2) H(3) 2.790 3_766
O(2) H(14) 2.914 4_455
O(2) H(21) 2.891 .
O(2) H(26) 3.407 .
O(2) H(27) 2.772 .
O(2) H(29) 2.646 .
N(1) H(1) 2.598 .
N(1) H(4) 2.602 .
N(1) H(8) 2.638 .
N(1) H(12) 2.583 .
N(2) H(3) 2.630 .
N(2) H(7) 2.628 .
N(2) H(13) 2.668 .
N(2) H(17) 2.609 .
N(3) H(1) 2.650 .
N(3) H(6) 3.456 4_455
N(3) H(7) 3.136 4_455
N(3) H(9) 2.977 3_767
N(3) H(18) 2.574 .
N(3) H(20) 3.259 .
N(3) H(22) 3.277 .
N(3) H(23) 2.708 .
N(3) H(24) 2.581 .
N(3) H(25) 2.631 .
N(3) H(26) 2.871 .
N(4) H(2) 2.702 .
N(4) H(14) 3.049 4_455
N(4) H(19) 3.262 .
N(4) H(21) 2.593 .
N(4) H(24) 2.907 .
N(4) H(26) 2.630 .
N(4) H(27) 2.552 .
N(4) H(28) 3.292 .
N(4) H(29) 2.702 .
C(1) H(1) 2.040 .
C(1) H(3) 3.290 .
C(1) H(8) 3.276 .
C(1) H(12) 3.375 .
C(1) H(13) 3.372 4_455
C(2) H(2) 3.274 .
C(2) H(8) 3.370 .
C(2) H(13) 2.911 4_455
C(3) H(1) 2.032 .
C(3) H(2) 2.064 .
C(3) H(3) 3.284 .
C(3) H(13) 3.064 4_455
C(3) H(14) 2.846 4_455
C(4) H(1) 3.280 .
C(4) H(3) 2.015 .
C(4) H(14) 2.805 4_455
C(5) H(2) 2.014 .
C(5) H(14) 3.599 4_455
C(5) H(17) 3.158 .
C(5) H(29) 3.452 3_766
C(6) H(1) 3.296 .
C(6) H(2) 3.282 .
C(6) H(3) 2.060 .
C(6) H(17) 2.973 .
C(7) H(4) 2.039 .
C(7) H(5) 3.255 .
C(7) H(7) 3.268 .
C(7) H(8) 3.436 .
C(7) H(11) 3.119 4_555
C(7) H(12) 3.162 .
C(8) H(5) 2.013 .
C(8) H(6) 3.254 .
C(8) H(11) 3.020 4_555
C(8) H(12) 3.363 .
C(9) H(4) 2.033 .
C(9) H(6) 2.041 .
C(9) H(7) 3.258 .
C(9) H(10) 3.466 4_555
C(9) H(11) 3.351 4_555
C(10) H(4) 3.263 .
C(10) H(5) 2.049 .
C(10) H(7) 2.024 .
C(10) H(25) 3.068 4_555
C(11) H(5) 3.255 .
C(11) H(6) 2.012 .
C(11) H(13) 3.069 .
C(11) H(24) 3.506 4_555
C(11) H(25) 3.048 4_555
C(12) H(4) 3.289 .
C(12) H(6) 3.259 .
C(12) H(7) 2.029 .
C(12) H(11) 3.592 4_555
C(12) H(13) 3.178 .
C(12) H(17) 3.515 .
C(13) H(1) 2.475 .
C(13) H(4) 2.455 .
C(13) H(8) 2.045 .
C(13) H(9) 3.239 .
C(13) H(11) 3.239 .
C(13) H(12) 2.029 .
C(14) H(1) 2.796 .
C(14) H(4) 3.002 .
C(14) H(9) 2.023 .
C(14) H(10) 3.263 .
C(14) H(12) 3.275 .
C(14) H(18) 3.187 3_767
C(15) H(8) 2.040 .
C(15) H(10) 2.040 .
C(15) H(11) 3.259 .
C(15) H(18) 3.122 3_767
C(15) H(26) 3.537 3_767
C(16) H(8) 3.271 .
C(16) H(9) 2.035 .
C(16) H(11) 2.034 .
C(16) H(12) 3.263 .
C(16) H(22) 3.486 2_647
C(16) H(23) 3.252 2_647
C(17) H(4) 3.550 .
C(17) H(9) 3.258 .
C(17) H(10) 2.039 .
C(17) H(12) 2.037 .
C(17) H(23) 3.109 2_647
C(18) H(1) 3.151 .
C(18) H(4) 2.804 .
C(18) H(8) 3.274 .
C(18) H(10) 3.260 .
C(18) H(11) 2.033 .
C(19) H(3) 2.534 .
C(19) H(7) 2.562 .
C(19) H(13) 2.052 .
C(19) H(14) 3.265 .
C(19) H(16) 3.248 .
C(19) H(17) 2.047 .
C(19) H(29) 3.362 3_766
C(20) H(3) 3.246 .
C(20) H(7) 2.510 .
C(20) H(14) 2.041 .
C(20) H(15) 3.272 .
C(20) H(17) 3.282 .
C(20) H(24) 3.528 4_555
C(20) H(29) 3.041 3_766
C(21) H(7) 3.411 .
C(21) H(13) 2.038 .
C(21) H(15) 2.046 .
C(21) H(16) 3.261 .
C(21) H(24) 3.298 4_555
C(21) H(28) 3.044 3_766
C(21) H(29) 3.021 3_766
C(22) H(13) 3.271 .
C(22) H(14) 2.037 .
C(22) H(16) 2.032 .
C(22) H(16) 3.379 3_756
C(22) H(17) 3.258 .
C(22) H(19) 3.257 3_766
C(22) H(24) 3.484 4_555
C(22) H(28) 3.222 3_766
C(22) H(29) 3.294 3_766
C(23) H(14) 3.261 .
C(23) H(15) 2.042 .
C(23) H(16) 2.954 3_756
C(23) H(17) 2.019 .
C(23) H(19) 3.282 3_766
C(23) H(24) 3.595 2_646
C(23) H(27) 3.295 3_766
C(23) H(29) 3.567 3_766
C(24) H(3) 2.802 .
C(24) H(7) 3.513 .
C(24) H(13) 3.280 .
C(24) H(15) 3.260 .
C(24) H(16) 2.021 .
C(24) H(16) 3.414 3_756
C(24) H(27) 3.579 3_766
C(25) H(1) 2.629 .
C(25) H(2) 2.672 .
C(25) H(9) 3.457 3_767
C(25) H(13) 3.561 4_455
C(25) H(14) 2.984 4_455
C(25) H(18) 3.596 .
C(25) H(24) 2.977 .
C(25) H(26) 2.975 .
C(25) H(27) 3.491 .
C(26) H(18) 2.036 .
C(26) H(19) 2.892 .
C(26) H(20) 2.050 .
C(26) H(21) 2.758 .
C(26) H(22) 2.036 .
C(26) H(23) 2.029 .
C(26) H(24) 2.058 .
C(26) H(25) 2.055 .
C(26) H(26) 2.655 .
C(26) H(27) 3.373 .
C(26) H(28) 2.787 .
C(26) H(29) 3.391 .
C(27) H(18) 2.787 .
C(27) H(19) 2.058 .
C(27) H(20) 2.811 .
C(27) H(21) 2.032 .
C(27) H(22) 2.759 .
C(27) H(23) 3.380 .
C(27) H(24) 2.727 .
C(27) H(25) 3.385 .
C(27) H(26) 2.039 .
C(27) H(27) 2.052 .
C(27) H(28) 2.047 .
C(27) H(29) 2.047 .
C(28) H(8) 3.593 3_767
C(28) H(10) 3.204 2_657
C(28) H(11) 3.336 2_657
C(28) H(19) 2.814 .
C(28) H(20) 2.708 .
C(28) H(24) 3.316 .
C(28) H(25) 2.649 .
C(28) H(26) 2.777 .
C(28) H(28) 3.354 .
C(29) H(6) 3.451 4_455
C(29) H(7) 3.064 4_455
C(29) H(16) 3.164 2_656
C(29) H(18) 3.311 .
C(29) H(21) 2.592 .
C(29) H(22) 2.771 .
C(29) H(23) 2.584 .
C(29) H(28) 3.003 .
C(30) H(18) 2.643 .
C(30) H(20) 3.375 4_565
C(30) H(21) 3.305 .
C(30) H(22) 2.967 .
C(30) H(28) 2.754 .
C(30) H(29) 2.614 .
C(31) H(3) 3.431 3_766
C(31) H(19) 2.653 .
C(31) H(20) 2.685 .
C(31) H(22) 3.336 .
C(31) H(24) 2.901 .
C(31) H(26) 3.307 .
C(31) H(27) 2.717 .
H(1) O(1) 2.152 .
H(1) N(1) 2.598 .
H(1) N(3) 2.650 .
H(1) C(1) 2.040 .
H(1) C(3) 2.032 .
H(1) C(4) 3.280 .
H(1) C(6) 3.296 .
H(1) C(13) 2.475 .
H(1) C(14) 2.796 .
H(1) C(18) 3.151 .
H(1) C(25) 2.629 .
H(1) H(7) 3.143 4_455
H(1) H(8) 2.976 .
H(1) H(9) 3.281 3_767
H(1) H(12) 3.512 .
H(1) H(13) 3.054 4_455
H(2) Br(4) 3.250 .
H(2) O(2) 2.204 .
H(2) O(2) 2.532 3_766
H(2) N(4) 2.702 .
H(2) C(2) 3.274 .
H(2) C(3) 2.064 .
H(2) C(5) 2.014 .
H(2) C(6) 3.282 .
H(2) C(25) 2.672 .
H(2) H(2) 2.877 3_766
H(2) H(3) 2.308 .
H(2) H(14) 2.802 4_455
H(3) Br(2) 3.456 .
H(3) O(2) 2.790 3_766
H(3) N(2) 2.630 .
H(3) C(1) 3.290 .
H(3) C(3) 3.284 .
H(3) C(4) 2.015 .
H(3) C(6) 2.060 .
H(3) C(19) 2.534 .
H(3) C(20) 3.246 .
H(3) C(24) 2.802 .
H(3) C(31) 3.431 3_766
H(3) H(2) 2.308 .
H(3) H(17) 2.949 .
H(3) H(27) 3.026 3_766
H(3) H(29) 2.543 3_766
H(4) Br(3) 3.454 2_747
H(4) N(1) 2.602 .
H(4) C(7) 2.039 .
H(4) C(9) 2.033 .
H(4) C(10) 3.263 .
H(4) C(12) 3.289 .
H(4) C(13) 2.455 .
H(4) C(14) 3.002 .
H(4) C(17) 3.550 .
H(4) C(18) 2.804 .
H(4) H(5) 2.323 .
H(4) H(8) 3.339 .
H(4) H(11) 3.286 4_555
H(4) H(12) 3.049 .
H(4) H(18) 3.368 3_767
H(5) Br(1) 3.029 2_747
H(5) Br(3) 2.958 2_747
H(5) Fe(1) 3.565 2_747
H(5) C(7) 3.255 .
H(5) C(8) 2.013 .
H(5) C(10) 2.049 .
H(5) C(11) 3.255 .
H(5) H(4) 2.323 .
H(5) H(5) 3.391 3_757
H(5) H(6) 2.354 .
H(5) H(10) 3.298 4_555
H(6) Br(1) 3.393 2_747
H(6) O(1) 2.565 4_555
H(6) N(3) 3.456 4_555
H(6) C(8) 3.254 .
H(6) C(9) 2.041 .
H(6) C(11) 2.012 .
H(6) C(12) 3.259 .
H(6) C(29) 3.451 4_555
H(6) H(5) 2.354 .
H(6) H(7) 2.321 .
H(6) H(23) 3.239 4_555
H(6) H(25) 2.597 4_555
H(7) O(1) 2.857 4_555
H(7) N(2) 2.628 .
H(7) N(3) 3.136 4_555
H(7) C(7) 3.268 .
H(7) C(9) 3.258 .
H(7) C(10) 2.024 .
H(7) C(12) 2.029 .
H(7) C(19) 2.562 .
H(7) C(20) 2.510 .
H(7) C(21) 3.411 .
H(7) C(24) 3.513 .
H(7) C(29) 3.064 4_555
H(7) H(1) 3.143 4_555
H(7) H(6) 2.321 .
H(7) H(13) 2.464 .
H(7) H(24) 2.745 4_555
H(7) H(25) 2.607 4_555
H(8) Br(1) 3.153 .
H(8) O(1) 2.983 3_767
H(8) N(1) 2.638 .
H(8) C(1) 3.276 .
H(8) C(2) 3.370 .
H(8) C(7) 3.436 .
H(8) C(13) 2.045 .
H(8) C(15) 2.040 .
H(8) C(16) 3.271 .
H(8) C(18) 3.274 .
H(8) C(28) 3.593 3_767
H(8) H(1) 2.976 .
H(8) H(4) 3.339 .
H(8) H(9) 2.341 .
H(8) H(11) 3.271 4_555
H(8) H(18) 3.110 3_767
H(8) H(23) 3.211 3_767
H(9) Br(1) 3.263 3_767
H(9) O(1) 2.647 3_767
H(9) N(3) 2.977 3_767
H(9) C(13) 3.239 .
H(9) C(14) 2.023 .
H(9) C(16) 2.035 .
H(9) C(17) 3.258 .
H(9) C(25) 3.457 3_767
H(9) H(1) 3.281 3_767
H(9) H(8) 2.341 .
H(9) H(10) 2.338 .
H(9) H(18) 3.042 3_767
H(9) H(26) 3.233 3_767
H(10) Br(1) 3.292 3_767
H(10) Br(4) 3.476 3_767
H(10) Fe(1) 3.589 3_767
H(10) C(9) 3.466 4_455
H(10) C(14) 3.263 .
H(10) C(15) 2.040 .
H(10) C(17) 2.039 .
H(10) C(18) 3.260 .
H(10) C(28) 3.204 2_647
H(10) H(5) 3.298 4_455
H(10) H(9) 2.338 .
H(10) H(11) 2.336 .
H(10) H(22) 2.722 2_647
H(10) H(23) 2.854 2_647
H(11) Br(1) 3.480 4_455
H(11) C(7) 3.119 4_455
H(11) C(8) 3.020 4_455
H(11) C(9) 3.351 4_455
H(11) C(12) 3.592 4_455
H(11) C(13) 3.239 .
H(11) C(15) 3.259 .
H(11) C(16) 2.034 .
H(11) C(18) 2.033 .
H(11) C(28) 3.336 2_647
H(11) H(4) 3.286 4_455
H(11) H(8) 3.271 4_455
H(11) H(10) 2.336 .
H(11) H(12) 2.343 .
H(11) H(18) 3.493 2_647
H(11) H(22) 3.513 2_647
H(11) H(23) 2.574 2_647
H(12) Br(1) 2.942 4_455
H(12) Br(2) 3.232 4_455
H(12) N(1) 2.583 .
H(12) C(1) 3.375 .
H(12) C(7) 3.162 .
H(12) C(8) 3.363 .
H(12) C(13) 2.029 .
H(12) C(14) 3.275 .
H(12) C(16) 3.263 .
H(12) C(17) 2.037 .
H(12) H(1) 3.512 .
H(12) H(4) 3.049 .
H(12) H(11) 2.343 .
H(13) Br(2) 3.060 .
H(13) N(2) 2.668 .
H(13) C(1) 3.372 4_555
H(13) C(2) 2.911 4_555
H(13) C(3) 3.064 4_555
H(13) C(11) 3.069 .
H(13) C(12) 3.178 .
H(13) C(19) 2.052 .
H(13) C(21) 2.038 .
H(13) C(22) 3.271 .
H(13) C(24) 3.280 .
H(13) C(25) 3.561 4_555
H(13) H(1) 3.054 4_555
H(13) H(7) 2.464 .
H(13) H(14) 2.347 .
H(13) H(29) 3.381 3_766
H(14) Br(4) 3.480 2_746
H(14) O(2) 2.914 4_555
H(14) N(4) 3.049 4_555
H(14) C(3) 2.846 4_555
H(14) C(4) 2.805 4_555
H(14) C(5) 3.599 4_555
H(14) C(19) 3.265 .
H(14) C(20) 2.041 .
H(14) C(22) 2.037 .
H(14) C(23) 3.261 .
H(14) C(25) 2.984 4_555
H(14) H(2) 2.802 4_555
H(14) H(13) 2.347 .
H(14) H(15) 2.340 .
H(14) H(24) 3.504 4_555
H(14) H(28) 3.069 3_766
H(14) H(29) 3.409 3_766
H(15) Br(2) 3.565 2_746
H(15) Br(3) 3.495 2_746
H(15) Br(4) 3.187 2_746
H(15) Fe(1) 3.381 2_746
H(15) C(20) 3.272 .
H(15) C(21) 2.046 .
H(15) C(23) 2.042 .
H(15) C(24) 3.260 .
H(15) H(14) 2.340 .
H(15) H(16) 2.335 .
H(15) H(16) 3.598 3_756
H(15) H(17) 3.480 3_756
H(15) H(19) 3.167 3_766
H(15) H(28) 3.312 3_766
H(16) C(19) 3.248 .
H(16) C(21) 3.261 .
H(16) C(22) 2.032 .
H(16) C(22) 3.379 3_756
H(16) C(23) 2.954 3_756
H(16) C(24) 2.021 .
H(16) C(24) 3.414 3_756
H(16) C(29) 3.164 2_646
H(16) H(15) 2.335 .
H(16) H(15) 3.598 3_756
H(16) H(16) 2.904 3_756
H(16) H(17) 2.316 .
H(16) H(19) 3.198 3_766
H(16) H(20) 2.886 2_646
H(16) H(21) 3.332 2_646
H(16) H(24) 2.683 2_646
H(16) H(25) 3.473 2_646
H(16) H(27) 3.301 3_766
H(17) Br(2) 2.910 4_455
H(17) N(2) 2.609 .
H(17) C(5) 3.158 .
H(17) C(6) 2.973 .
H(17) C(12) 3.515 .
H(17) C(19) 2.047 .
H(17) C(20) 3.282 .
H(17) C(22) 3.258 .
H(17) C(23) 2.019 .
H(17) H(3) 2.949 .
H(17) H(15) 3.480 3_756
H(17) H(16) 2.316 .
H(17) H(21) 2.889 2_646
H(18) Br(3) 3.584 4_465
H(18) O(1) 2.865 .
H(18) N(3) 2.574 .
H(18) C(14) 3.187 3_767
H(18) C(15) 3.122 3_767
H(18) C(25) 3.596 .
H(18) C(26) 2.036 .
H(18) C(27) 2.787 .
H(18) C(29) 3.311 .
H(18) C(30) 2.643 .
H(18) H(4) 3.368 3_767
H(18) H(8) 3.110 3_767
H(18) H(9) 3.042 3_767
H(18) H(11) 3.493 2_657
H(18) H(19) 2.596 .
H(18) H(20) 3.599 .
H(18) H(22) 1.551 .
H(18) H(23) 1.551 .
H(18) H(25) 3.471 .
H(18) H(26) 2.259 .
H(18) H(27) 3.571 .
H(19) Br(3) 3.166 4_465
H(19) N(4) 3.262 .
H(19) C(22) 3.257 3_766
H(19) C(23) 3.282 3_766
H(19) C(26) 2.892 .
H(19) C(27) 2.058 .
H(19) C(28) 2.814 .
H(19) C(31) 2.653 .
H(19) H(15) 3.167 3_766
H(19) H(16) 3.198 3_766
H(19) H(18) 2.596 .
H(19) H(20) 3.295 4_565
H(19) H(21) 3.548 .
H(19) H(22) 2.603 .
H(19) H(26) 1.551 .
H(19) H(27) 1.551 .
H(19) H(28) 2.574 .
H(19) H(29) 2.805 .
H(20) N(3) 3.259 .
H(20) C(26) 2.050 .
H(20) C(27) 2.811 .
H(20) C(28) 2.708 .
H(20) C(30) 3.375 4_465
H(20) C(31) 2.685 .
H(20) H(16) 2.886 2_656
H(20) H(18) 3.599 .
H(20) H(19) 3.295 4_465
H(20) H(21) 2.395 .
H(20) H(22) 2.644 .
H(20) H(23) 2.857 .
H(20) H(24) 1.551 .
H(20) H(25) 1.551 .
H(20) H(26) 3.272 4_465
H(20) H(27) 3.005 4_465
H(20) H(28) 2.536 .
H(21) Br(2) 3.356 3_766
H(21) O(2) 2.891 .
H(21) N(4) 2.593 .
H(21) C(26) 2.758 .
H(21) C(27) 2.032 .
H(21) C(29) 2.592 .
H(21) C(30) 3.305 .
H(21) H(16) 3.332 2_656
H(21) H(17) 2.889 2_656
H(21) H(19) 3.548 .
H(21) H(20) 2.395 .
H(21) H(24) 2.354 .
H(21) H(25) 3.533 .
H(21) H(27) 3.527 .
H(21) H(28) 1.551 .
H(21) H(29) 1.551 .
H(22) Br(3) 3.312 4_465
H(22) Br(4) 3.237 4_465
H(22) N(3) 3.277 .
H(22) C(16) 3.486 2_657
H(22) C(26) 2.036 .
H(22) C(27) 2.759 .
H(22) C(29) 2.771 .
H(22) C(30) 2.967 .
H(22) C(31) 3.336 .
H(22) H(10) 2.722 2_657
H(22) H(11) 3.513 2_657
H(22) H(18) 1.551 .
H(22) H(19) 2.603 .
H(22) H(20) 2.644 .
H(22) H(23) 1.551 .
H(22) H(25) 3.036 .
H(22) H(26) 3.078 .
H(22) H(28) 2.926 .
H(23) O(1) 2.658 .
H(23) N(3) 2.708 .
H(23) C(16) 3.252 2_657
H(23) C(17) 3.109 2_657
H(23) C(26) 2.029 .
H(23) C(27) 3.380 .
H(23) C(29) 2.584 .
H(23) H(6) 3.239 4_455
H(23) H(8) 3.211 3_767
H(23) H(10) 2.854 2_657
H(23) H(11) 2.574 2_657
H(23) H(18) 1.551 .
H(23) H(20) 2.857 .
H(23) H(22) 1.551 .
H(23) H(24) 3.455 .
H(23) H(25) 2.382 .
H(24) O(1) 3.305 .
H(24) N(3) 2.581 .
H(24) N(4) 2.907 .
H(24) C(11) 3.506 4_455
H(24) C(20) 3.528 4_455
H(24) C(21) 3.298 4_455
H(24) C(22) 3.484 4_455
H(24) C(23) 3.595 2_656
H(24) C(25) 2.977 .
H(24) C(26) 2.058 .
H(24) C(27) 2.727 .
H(24) C(28) 3.316 .
H(24) C(31) 2.901 .
H(24) H(7) 2.745 4_455
H(24) H(14) 3.504 4_455
H(24) H(16) 2.683 2_656
H(24) H(20) 1.551 .
H(24) H(21) 2.354 .
H(24) H(23) 3.455 .
H(24) H(25) 1.551 .
H(24) H(28) 3.245 .
H(25) O(1) 2.823 .
H(25) N(3) 2.631 .
H(25) C(10) 3.068 4_455
H(25) C(11) 3.048 4_455
H(25) C(26) 2.055 .
H(25) C(27) 3.385 .
H(25) C(28) 2.649 .
H(25) H(6) 2.597 4_455
H(25) H(7) 2.607 4_455
H(25) H(16) 3.473 2_656
H(25) H(18) 3.471 .
H(25) H(20) 1.551 .
H(25) H(21) 3.533 .
H(25) H(22) 3.036 .
H(25) H(23) 2.382 .
H(25) H(24) 1.551 .
H(26) Br(4) 3.391 .
H(26) O(2) 3.407 .
H(26) N(3) 2.871 .
H(26) N(4) 2.630 .
H(26) C(15) 3.537 3_767
H(26) C(25) 2.975 .
H(26) C(26) 2.655 .
H(26) C(27) 2.039 .
H(26) C(28) 2.777 .
H(26) C(31) 3.307 .
H(26) H(9) 3.233 3_767
H(26) H(18) 2.259 .
H(26) H(19) 1.551 .
H(26) H(20) 3.272 4_565
H(26) H(22) 3.078 .
H(26) H(27) 1.551 .
H(26) H(28) 3.575 .
H(26) H(29) 3.504 .
H(27) Br(4) 3.419 .
H(27) O(2) 2.772 .
H(27) N(4) 2.552 .
H(27) C(23) 3.295 3_766
H(27) C(24) 3.579 3_766
H(27) C(25) 3.491 .
H(27) C(26) 3.373 .
H(27) C(27) 2.052 .
H(27) C(31) 2.717 .
H(27) H(3) 3.026 3_766
H(27) H(16) 3.301 3_766
H(27) H(18) 3.571 .
H(27) H(19) 1.551 .
H(27) H(20) 3.005 4_565
H(27) H(21) 3.527 .
H(27) H(26) 1.551 .
H(27) H(28) 3.110 .
H(27) H(29) 2.493 .
H(28) Br(4) 3.244 4_465
H(28) N(4) 3.292 .
H(28) C(21) 3.044 3_766
H(28) C(22) 3.222 3_766
H(28) C(26) 2.787 .
H(28) C(27) 2.047 .
H(28) C(28) 3.354 .
H(28) C(29) 3.003 .
H(28) C(30) 2.754 .
H(28) H(14) 3.069 3_766
H(28) H(15) 3.312 3_766
H(28) H(19) 2.574 .
H(28) H(20) 2.536 .
H(28) H(21) 1.551 .
H(28) H(22) 2.926 .
H(28) H(24) 3.245 .
H(28) H(26) 3.575 .
H(28) H(27) 3.110 .
H(28) H(29) 1.551 .
H(29) Br(2) 3.273 3_766
H(29) O(2) 2.646 .
H(29) N(4) 2.702 .
H(29) C(5) 3.452 3_766
H(29) C(19) 3.362 3_766
H(29) C(20) 3.041 3_766
H(29) C(21) 3.021 3_766
H(29) C(22) 3.294 3_766
H(29) C(23) 3.567 3_766
H(29) C(26) 3.391 .
H(29) C(27) 2.047 .
H(29) C(30) 2.614 .
H(29) H(3) 2.543 3_766
H(29) H(13) 3.381 3_766
H(29) H(14) 3.409 3_766
H(29) H(19) 2.805 .
H(29) H(21) 1.551 .
H(29) H(26) 3.504 .
H(29) H(27) 2.493 .
H(29) H(28) 1.551 .

loop_
_geom_torsion_atom_site_label_1
_geom_torsion_atom_site_label_2
_geom_torsion_atom_site_label_3
_geom_torsion_atom_site_label_4
_geom_torsion
C(1) N(1) C(7) C(8) 177.5(2)
C(1) N(1) C(7) C(12) -3.5(3)
C(7) N(1) C(1) C(2) -175.59(19)
C(7) N(1) C(1) C(6) 4.2(2)
C(1) N(1) C(13) C(14) -85.0(2)
C(1) N(1) C(13) C(18) 97.8(2)
C(13) N(1) C(1) C(2) 6.5(2)
C(13) N(1) C(1) C(6) -173.76(18)
C(7) N(1) C(13) C(14) 97.0(2)
C(7) N(1) C(13) C(18) -80.2(2)
C(13) N(1) C(7) C(8) -4.6(3)
C(13) N(1) C(7) C(12) 174.44(19)
C(6) N(2) C(12) C(7) 7.0(3)
C(6) N(2) C(12) C(11) -172.7(2)
C(12) N(2) C(6) C(1) -6.4(3)
C(12) N(2) C(6) C(5) 172.9(2)
C(6) N(2) C(19) C(20) 116.0(2)
C(6) N(2) C(19) C(24) -65.4(3)
C(19) N(2) C(6) C(1) 164.56(19)
C(19) N(2) C(6) C(5) -16.1(3)
C(12) N(2) C(19) C(20) -72.9(3)
C(12) N(2) C(19) C(24) 105.7(2)
C(19) N(2) C(12) C(7) -163.99(19)
C(19) N(2) C(12) C(11) 16.3(3)
O(1) N(3) C(25) N(4) -178.98(19)
O(1) N(3) C(25) C(3) 0.6(3)
O(1) N(3) C(26) C(27) 164.47(18)
O(1) N(3) C(26) C(28) 43.0(2)
O(1) N(3) C(26) C(29) -76.7(2)
C(25) N(3) C(26) C(27) -21.7(2)
C(25) N(3) C(26) C(28) -143.2(2)
C(25) N(3) C(26) C(29) 97.2(2)
C(26) N(3) C(25) N(4) 7.8(2)
C(26) N(3) C(25) C(3) -172.61(19)
O(2) N(4) C(25) N(3) -176.0(2)
O(2) N(4) C(25) C(3) 4.4(3)
O(2) N(4) C(27) C(26) 162.72(18)
O(2) N(4) C(27) C(30) -77.9(2)
O(2) N(4) C(27) C(31) 41.2(2)
C(25) N(4) C(27) C(26) -23.6(2)
C(25) N(4) C(27) C(30) 95.8(2)
C(25) N(4) C(27) C(31) -145.0(2)
C(27) N(4) C(25) N(3) 10.8(2)
C(27) N(4) C(25) C(3) -168.8(2)
N(1) C(1) C(2) C(3) 178.30(19)
N(1) C(1) C(6) N(2) 0.8(3)
N(1) C(1) C(6) C(5) -178.55(18)
C(2) C(1) C(6) N(2) -179.45(19)
C(2) C(1) C(6) C(5) 1.2(3)
C(6) C(1) C(2) C(3) -1.4(3)
C(1) C(2) C(3) C(4) 0.6(3)
C(1) C(2) C(3) C(25) -179.15(19)
C(2) C(3) C(4) C(5) 0.4(3)
C(2) C(3) C(25) N(3) 5.0(3)
C(2) C(3) C(25) N(4) -175.5(2)
C(4) C(3) C(25) N(3) -174.7(2)
C(4) C(3) C(25) N(4) 4.8(3)
C(25) C(3) C(4) C(5) -179.8(2)
C(3) C(4) C(5) C(6) -0.7(3)
C(4) C(5) C(6) N(2) -179.5(2)
C(4) C(5) C(6) C(1) -0.2(3)
N(1) C(7) C(8) C(9) -178.4(2)
N(1) C(7) C(12) N(2) -2.1(3)
N(1) C(7) C(12) C(11) 177.70(19)
C(8) C(7) C(12) N(2) 176.9(2)
C(8) C(7) C(12) C(11) -3.3(3)
C(12) C(7) C(8) C(9) 2.6(3)
C(7) C(8) C(9) C(10) 0.1(2)
C(8) C(9) C(10) C(11) -2.0(3)
C(9) C(10) C(11) C(12) 1.3(3)
C(10) C(11) C(12) N(2) -178.9(2)
C(10) C(11) C(12) C(7) 1.4(3)
N(1) C(13) C(14) C(15) -178.1(2)
N(1) C(13) C(18) C(17) 176.9(2)
C(14) C(13) C(18) C(17) -0.3(3)
C(18) C(13) C(14) C(15) -1.0(3)
C(13) C(14) C(15) C(16) 1.8(3)
C(14) C(15) C(16) C(17) -1.3(4)
C(15) C(16) C(17) C(18) 0.0(3)
C(16) C(17) C(18) C(13) 0.8(3)
N(2) C(19) C(20) C(21) 176.7(2)
N(2) C(19) C(24) C(23) -178.2(2)
C(20) C(19) C(24) C(23) 0.4(3)
C(24) C(19) C(20) C(21) -1.8(3)
C(19) C(20) C(21) C(22) 2.0(4)
C(20) C(21) C(22) C(23) -0.6(4)
C(21) C(22) C(23) C(24) -0.9(4)
C(22) C(23) C(24) C(19) 1.0(4)
N(3) C(26) C(27) N(4) 24.99(19)
N(3) C(26) C(27) C(30) -88.6(2)
N(3) C(26) C(27) C(31) 142.7(2)
C(28) C(26) C(27) N(4) 142.60(19)
C(28) C(26) C(27) C(30) 29.0(2)
C(28) C(26) C(27) C(31) -99.6(2)
C(29) C(26) C(27) N(4) -88.5(2)
C(29) C(26) C(27) C(30) 157.8(2)
C(29) C(26) C(27) C(31) 29.2(3)
